data_2200871
loop_
_publ_author_name
'Thomas Muthiah, Packianathan'
'Umadevi, Balakrishnan'
'Stanley, Nithianantham'
'Bocelli, Gabriele'
'Cantoni, Andrea'

_publ_section_title
;
 Hydrogen-bonding patterns in trimethoprim perchlorate [trimethoprim =
 2,4-diamino-5-(3,4,5-trimethoxybenzyl)pyrimidine]
;
_journal_issue 1
_journal_name_full 'Acta Crystallographica Section E'
_journal_page_first o59
_journal_page_last o61
_journal_paper_doi 10.1107/S1600536801020293
_journal_volume 58
_journal_year 2002
_chemical_formula_moiety 'C14 H19 N4 O3 1+, Cl O41-'
_chemical_formula_sum 'C14 H19 Cl N4 O7'
_chemical_formula_weight 390.78
_chemical_name_common 'trimethoprim perchlorate'
_chemical_name_systematic
;
 ?
;
_space_group_IT_number 2
_symmetry_cell_setting triclinic
_symmetry_space_group_name_Hall '-P 1'
_symmetry_space_group_name_H-M 'P -1'
_atom_sites_solution_hydrogens geom
_atom_sites_solution_primary direct
_atom_sites_solution_secondary difmap
_cell_angle_alpha 91.190(10)
_cell_angle_beta 107.180(10)
_cell_angle_gamma 72.44(2)
_cell_formula_units_Z 2
_cell_length_a 9.672(2)
_cell_length_b 10.2190(10)
_cell_length_c 9.651(2)
_cell_measurement_reflns_used 25
_cell_measurement_temperature 293(2)
_cell_measurement_theta_max 30.15
_cell_measurement_theta_min 3.05
_cell_volume 866.4(3)
_computing_cell_refinement AED
_computing_data_collection 'AED (Belletti et al., 1993)'
_computing_data_reduction AED
_computing_molecular_graphics 'ORTEPIII (Farrugia, 1997)'
_computing_publication_material 'PLATON (Spek, 1997)'
_computing_structure_refinement 'SHELXL97 (Sheldrick, 1997)'
_computing_structure_solution 'SHELXS97 (Sheldrick, 1997)'
_diffrn_ambient_temperature 293(2)
_diffrn_measured_fraction_theta_full .996
_diffrn_measured_fraction_theta_max .996
_diffrn_measurement_device_type 'Siemens AED'
_diffrn_measurement_method \w--2\q
_diffrn_radiation_type MoK\a
_diffrn_radiation_wavelength .71069
_diffrn_reflns_av_R_equivalents .000
_diffrn_reflns_av_sigmaI/netI .0616
_diffrn_reflns_limit_h_max 13
_diffrn_reflns_limit_h_min -13
_diffrn_reflns_limit_k_max 14
_diffrn_reflns_limit_k_min -14
_diffrn_reflns_limit_l_max 13
_diffrn_reflns_limit_l_min 0
_diffrn_reflns_number 5105
_diffrn_reflns_reduction_process
;
 ?
;
_diffrn_reflns_theta_full 30.15
_diffrn_reflns_theta_max 30.15
_diffrn_reflns_theta_min 3.04
_diffrn_standards_decay_% negligible
_diffrn_standards_interval_time 60
_diffrn_standards_number 4
_exptl_absorpt_coefficient_mu .267
_exptl_absorpt_correction_type none
_exptl_crystal_colour colourless
_exptl_crystal_density_diffrn 1.498
_exptl_crystal_density_method 'Not Measured'
_exptl_crystal_description Needle
_exptl_crystal_F_000 408
_exptl_crystal_size_max .3
_exptl_crystal_size_mid .3
_exptl_crystal_size_min .2
_refine_diff_density_max .50
_refine_diff_density_min -.55
_refine_ls_extinction_method none
_refine_ls_goodness_of_fit_ref 1.13
_refine_ls_hydrogen_treatment constr
_refine_ls_matrix_type full
_refine_ls_number_parameters 238
_refine_ls_number_reflns 5105
_refine_ls_number_restraints 0
_refine_ls_restrained_S_all 1.13
_refine_ls_R_factor_all .073
_refine_ls_R_factor_gt .048
_refine_ls_shift/su_max .001
_refine_ls_shift/su_mean <0.001
_refine_ls_structure_factor_coef Fsqd
_refine_ls_weighting_details 'calc w=1/[\s^2^(Fo^2^)+(0.1000P)^2^] where P=(Fo^2^+2Fc^2^)/3'
_refine_ls_weighting_scheme calc
_refine_ls_wR_factor_gt .159
_refine_ls_wR_factor_ref .168
_reflns_number_gt 3593
_reflns_number_total 5105
_reflns_threshold_expression I>2\s(I)
_cod_data_source_file ci6080.cif
_cod_data_source_block I
_cod_depositor_comments
;
The following automatic conversions were performed:
'_symmetry_cell_setting' value 'Triclinic' changed to 'triclinic'
according to '/home/saulius/struct/CIF-dictionaries/cif_core.dic'
dictionary named 'cif_core.dic' version 2.4.1 from 2010-06-29.

Automatic conversion script
Id: cif_fix_enum 1527 2010-12-29 10:47:43Z saulius 

The following automatic conversions were performed:

'_symmetry_cell_setting' value 'Triclinic' changed to 'triclinic'
according to /home/saulius/struct/CIF-dictionaries/cif_core.dic
dictionary named 'cif_core.dic' version 2.4.1 from 2010-06-29.

Automatic conversion script
Id: cif_fix_values 1715 2011-07-08 13:25:40Z adriana 
;
_cod_database_code 2200871
_cod_database_fobs_code 2200871

loop_
_symmetry_equiv_pos_as_xyz
x,y,z
-x,-y,-z

loop_
_atom_site_aniso_label
_atom_site_aniso_U_11
_atom_site_aniso_U_22
_atom_site_aniso_U_33
_atom_site_aniso_U_12
_atom_site_aniso_U_13
_atom_site_aniso_U_23
Cl1 .0327(2) .0445(3) .0473(3) -.0095(2) .0150(2) -.0205(2)
O1 .0950(17) .201(3) .0562(13) .0274(18) .0101(12) -.0673(16)
O2 .0370(8) .0556(9) .0673(10) -.0171(7) .0120(7) -.0114(8)
O3 .0522(10) .0651(11) .0622(10) .0149(8) .0161(8) -.0181(9)
O4 .0676(14) .0830(16) .224(3) -.0383(13) .0374(17) .0263(18)
O5 .0327(6) .0309(6) .0397(7) .0009(5) .0178(5) -.0106(5)
O6 .0450(8) .0204(6) .0487(8) -.0011(5) .0116(6) -.0053(5)
O7 .0388(7) .0276(6) .0561(8) -.0065(5) .0226(6) .0007(5)
N1 .0314(7) .0321(7) .0235(7) -.0028(6) .0094(5) -.0068(5)
N2 .0358(8) .0488(10) .0313(8) .0101(7) .0126(6) -.0078(7)
N3 .0290(7) .0282(7) .0250(7) .0030(5) .0094(5) -.0025(5)
N4 .0366(8) .0466(9) .0271(7) .0070(7) .0094(6) -.0087(6)
C2 .0296(8) .0244(7) .0272(8) -.0020(6) .0106(6) -.0045(6)
C4 .0276(8) .0222(7) .0277(8) -.0023(6) .0101(6) -.0045(6)
C5 .0231(7) .0189(7) .0310(8) -.0027(5) .0081(6) -.0040(6)
C6 .0246(7) .0263(7) .0286(8) -.0022(6) .0039(6) -.0022(6)
C7 .0235(7) .0229(7) .0409(9) -.0029(6) .0109(7) -.0049(7)
C8 .0209(7) .0223(7) .0280(8) -.0008(5) .0053(6) -.0032(6)
C9 .0235(7) .0247(7) .0305(8) -.0022(6) .0089(6) -.0034(6)
C10 .0220(7) .0251(7) .0255(7) .0022(6) .0059(6) -.0051(6)
C11 .0297(8) .0204(7) .0302(8) -.0009(6) .0061(6) -.0029(6)
C12 .0272(8) .0248(7) .0309(8) -.0026(6) .0075(6) .0000(6)
C13 .0237(7) .0233(7) .0340(8) -.0006(6) .0106(6) -.0044(6)
C14 .0434(11) .0443(11) .0539(12) -.0062(9) .0289(10) -.0109(9)
C15 .0716(16) .0361(10) .0509(12) -.0245(10) .0133(11) -.0121(9)
C16 .0375(11) .0499(12) .0804(17) -.0062(9) .0274(11) .0094(11)

loop_
_atom_site_label
_atom_site_fract_x
_atom_site_fract_y
_atom_site_fract_z
_atom_site_U_iso_or_equiv
_atom_site_thermal_displace_type
_atom_site_calc_flag
_atom_site_refinement_flags
_atom_site_occupancy
_atom_site_type_symbol
Cl1 .58921(5) .22357(5) .74380(5) .0417(2) Uani . . 1.000 Cl
O1 .5842(3) .2534(3) .8818(2) .1382(12) Uani . . 1.000 O
O2 .44393(17) .21975(16) .65308(19) .0536(5) Uani . . 1.000 O
O3 .70113(19) .09439(18) .74596(19) .0680(6) Uani . . 1.000 O
O4 .6244(3) .3261(3) .6778(4) .1223(12) Uani . . 1.000 O
O5 -.22609(14) .66522(13) .88174(14) .0355(4) Uani . . 1.000 O
O6 -.07301(16) .78921(12) .77103(15) .0408(4) Uani . . 1.000 O
O7 .14090(15) .64527(13) .65037(16) .0398(4) Uani . . 1.000 O
N1 .28807(16) -.00692(14) .54264(15) .0305(4) Uani . . 1.000 N
N2 .53292(18) -.15022(17) .63999(17) .0436(5) Uani . . 1.000 N
N3 .40806(16) -.03135(14) .79476(14) .0299(4) Uani . . 1.000 N
N4 .28624(18) .09237(17) .94650(16) .0415(5) Uani . . 1.000 N
C2 .40918(18) -.06260(16) .66056(17) .0281(4) Uani . . 1.000 C
C4 .28321(18) .06162(16) .81173(17) .0267(4) Uani . . 1.000 C
C5 .15019(17) .12401(15) .69077(17) .0253(4) Uani . . 1.000 C
C6 .15972(18) .08500(16) .55881(18) .0288(4) Uani . . 1.000 C
C7 .00703(18) .22108(16) .70981(19) .0299(4) Uani . . 1.000 C
C8 .00386(17) .36849(16) .73827(17) .0256(4) Uani . . 1.000 C
C9 -.10110(18) .44362(16) .80645(17) .0273(4) Uani . . 1.000 C
C10 -.12333(17) .58342(16) .81887(17) .0268(4) Uani . . 1.000 C
C11 -.04072(19) .64888(16) .76584(18) .0291(4) Uani . . 1.000 C
C12 .06679(19) .57224(17) .70101(18) .0292(4) Uani . . 1.000 C
C13 .08899(18) .43152(16) .68792(18) .0282(4) Uani . . 1.000 C
C14 -.3212(2) .6021(2) .9278(3) .0458(7) Uani . . 1.000 C
C15 .0414(3) .8336(2) .8714(3) .0524(7) Uani . . 1.000 C
C16 .2759(3) .5701(2) .6172(3) .0553(8) Uani . . 1.000 C
H1 .29214 -.02961 .45729 .0365 Uiso . . 1.000 H
H2A .61174 -.18641 .71319 .0523 Uiso . . 1.000 H
H2B .53432 -.17083 .55346 .0523 Uiso . . 1.000 H
H4A .36568 .05333 1.01808 .0498 Uiso . . 1.000 H
H4B .20877 .15137 .96235 .0498 Uiso . . 1.000 H
H6 .07675 .12170 .47695 .0345 Uiso . . 1.000 H
H7A -.01356 .18298 .79002 .0358 Uiso . . 1.000 H
H7B -.07598 .22328 .62287 .0358 Uiso . . 1.000 H
H9 -.15578 .40001 .84333 .0327 Uiso . . 1.000 H
H13 .16094 .38061 .64539 .0338 Uiso . . 1.000 H
H14A -.37606 .56320 .84664 .0687 Uiso . . 1.000 H
H14B -.39201 .67028 .96417 .0687 Uiso . . 1.000 H
H14C -.25903 .53080 1.00318 .0687 Uiso . . 1.000 H
H15A .07538 .78043 .96276 .0786 Uiso . . 1.000 H
H15B .00033 .92922 .88535 .0786 Uiso . . 1.000 H
H15C .12568 .82131 .83397 .0786 Uiso . . 1.000 H
H16A .34555 .51070 .70040 .0829 Uiso . . 1.000 H
H16B .32234 .63317 .59198 .0829 Uiso . . 1.000 H
H16C .25078 .51582 .53671 .0829 Uiso . . 1.000 H

loop_
_atom_type_symbol
_atom_type_description
_atom_type_scat_dispersion_real
_atom_type_scat_dispersion_imag
_atom_type_scat_source
O O .0106 .0060 'International Tables Vol C Tables 4.2.6.8 and 6.1.1.4'
N N .0061 .0033 'International Tables Vol C Tables 4.2.6.8 and 6.1.1.4'
Cl Cl .1484 .1585 'International Tables Vol C Tables 4.2.6.8 and 6.1.1.4'
H H .0000 .0000 'International Tables Vol C Tables 4.2.6.8 and 6.1.1.4'
C C .0033 .0016 'International Tables Vol C Tables 4.2.6.8 and 6.1.1.4'

loop_
_geom_angle_atom_site_label_1
_geom_angle_atom_site_label_2
_geom_angle_atom_site_label_3
_geom_angle
_geom_angle_publ_flag
O1 Cl1 O2 110.64(15) yes
O1 Cl1 O3 110.85(14) yes
O1 Cl1 O4 111.12(19) yes
O2 Cl1 O3 109.32(11) yes
O2 Cl1 O4 106.33(16) yes
O3 Cl1 O4 108.45(15) yes
C10 O5 C14 117.13(14) yes
C11 O6 C15 115.22(15) yes
C12 O7 C16 117.66(15) yes
C2 N1 C6 120.10(14) yes
C2 N3 C4 118.22(14) yes
C2 N1 H1 119.95 no
C6 N1 H1 119.94 no
C2 N2 H2A 120.00 no
H2A N2 H2B 120.00 no
C2 N2 H2B 120.00 no
H4A N4 H4B 120.00 no
C4 N4 H4A 120.00 no
C4 N4 H4B 120.00 no
N2 C2 N3 119.58(16) yes
N1 C2 N2 118.24(15) yes
N1 C2 N3 122.18(16) yes
N3 C4 C5 122.30(14) yes
N4 C4 C5 120.80(16) yes
N3 C4 N4 116.90(15) yes
C4 C5 C6 115.70(15) no
C6 C5 C7 121.68(15) no
C4 C5 C7 122.56(14) no
N1 C6 C5 121.47(16) yes
C5 C7 C8 117.50(15) no
C7 C8 C9 116.97(15) no
C7 C8 C13 122.37(15) no
C9 C8 C13 120.37(15) no
C8 C9 C10 119.75(16) no
O5 C10 C9 123.48(16) yes
O5 C10 C11 116.05(14) yes
C9 C10 C11 120.47(16) no
O6 C11 C12 121.61(17) yes
C10 C11 C12 119.40(15) no
O6 C11 C10 118.89(16) yes
O7 C12 C11 115.34(15) yes
C11 C12 C13 120.23(17) no
O7 C12 C13 124.40(17) yes
C8 C13 C12 119.74(16) no
N1 C6 H6 119.27 no
C5 C6 H6 119.27 no
C5 C7 H7A 107.93 no
C5 C7 H7B 107.93 no
C8 C7 H7A 107.93 no
C8 C7 H7B 107.93 no
H7A C7 H7B 107.21 no
C8 C9 H9 120.12 no
C10 C9 H9 120.12 no
C8 C13 H13 120.14 no
C12 C13 H13 120.13 no
O5 C14 H14A 109.44 no
O5 C14 H14B 109.45 no
O5 C14 H14C 109.48 no
H14A C14 H14B 109.46 no
H14A C14 H14C 109.49 no
H14B C14 H14C 109.50 no
O6 C15 H15A 109.49 no
O6 C15 H15B 109.45 no
O6 C15 H15C 109.51 no
H15A C15 H15B 109.43 no
H15A C15 H15C 109.49 no
H15B C15 H15C 109.45 no
O7 C16 H16A 109.50 no
O7 C16 H16B 109.47 no
O7 C16 H16C 109.47 no
H16A C16 H16B 109.48 no
H16A C16 H16C 109.48 no
H16B C16 H16C 109.43 no

loop_
_geom_bond_atom_site_label_1
_geom_bond_atom_site_label_2
_geom_bond_site_symmetry_1
_geom_bond_site_symmetry_2
_geom_bond_distance
_geom_bond_publ_flag
Cl1 O1 . . 1.372(2) yes
Cl1 O2 . . 1.4309(19) yes
Cl1 O3 . . 1.4284(19) yes
Cl1 O4 . . 1.411(3) yes
O5 C10 . . 1.374(2) yes
O5 C14 . . 1.439(3) yes
O6 C11 . . 1.376(2) yes
O6 C15 . . 1.421(3) yes
O7 C12 . . 1.362(2) yes
O7 C16 . . 1.424(3) yes
N1 C2 . . 1.352(2) yes
N1 C6 . . 1.361(2) yes
N2 C2 . . 1.327(3) yes
N3 C2 . . 1.330(2) yes
N3 C4 . . 1.344(2) yes
N4 C4 . . 1.326(2) yes
N1 H1 . . .86 no
N2 H2A . . .86 no
N2 H2B . . .86 no
N4 H4B . . .86 no
N4 H4A . . .86 no
C4 C5 . . 1.440(2) no
C5 C7 . . 1.500(2) no
C5 C6 . . 1.347(2) no
C7 C8 . . 1.518(2) no
C8 C9 . . 1.399(2) no
C8 C13 . . 1.378(3) no
C9 C10 . . 1.387(2) no
C10 C11 . . 1.388(3) no
C11 C12 . . 1.400(3) no
C12 C13 . . 1.397(2) no
C6 H6 . . .93 no
C7 H7A . . .97 no
C7 H7B . . .97 no
C9 H9 . . .93 no
C13 H13 . . .93 no
C14 H14A . . .96 no
C14 H14B . . .96 no
C14 H14C . . .96 no
C15 H15A . . .96 no
C15 H15B . . .96 no
C15 H15C . . .96 no
C16 H16A . . .96 no
C16 H16B . . .96 no
C16 H16C . . .96 no

loop_
_geom_contact_atom_site_label_1
_geom_contact_atom_site_label_2
_geom_contact_distance
_geom_contact_site_symmetry_2
_geom_contact_publ_flag
Cl1 H16A 3.1039 . no
Cl1 H1 2.9657 2_656 no
Cl1 H2B 2.8719 2_656 no
O2 C2 3.009(2) . no
O2 N1 3.135(2) . no
O2 N3 3.088(2) . no
O2 C6 3.322(3) . no
O2 C4 3.224(3) . no
O2 C5 3.386(3) . no
O2 N2 2.958(2) 2_656 no
O3 N1 2.929(2) 2_656 no
O3 O6 3.188(2) 1_645 no
O4 C9 3.154(4) 1_655 no
O5 N2 2.958(2) 1_465 no
O5 N4 2.958(2) 2_567 no
O5 O6 2.657(2) . no
O6 O7 2.705(2) . no
O6 O3 3.188(2) 1_465 no
O6 O5 2.657(2) . no
O6 C6 3.230(2) 2_566 no
O7 O6 2.705(2) . no
O7 C15 3.017(3) . no
O1 H14B 2.6425 2_567 no
O2 H2B 2.1001 2_656 no
O2 H13 2.7147 . no
O2 H16A 2.9064 . no
O3 H1 2.0702 2_656 no
O3 H15B 2.8072 1_645 no
O4 H16A 2.8532 . no
O4 H16B 2.8608 2_666 no
O4 H9 2.5603 1_655 no
O4 H14A 2.8913 1_655 no
O5 H4B 2.3934 2_567 no
O5 H2A 2.1367 1_465 no
O6 H6 2.5646 2_566 no
O6 H2A 2.8658 1_465 no
O7 H15C 2.5019 . no
O7 H6 2.6797 2_566 no
O7 H7B 2.7951 2_566 no
N1 O2 3.135(2) . no
N1 O3 2.929(2) 2_656 no
N2 O5 2.958(2) 1_645 no
N2 O2 2.958(2) 2_656 no
N3 O2 3.088(2) . no
N3 N4 3.155(2) 2_657 no
N4 O5 2.958(2) 2_567 no
N4 C8 3.436(2) . no
N4 C14 3.402(3) 2_567 no
N4 N3 3.155(2) 2_657 no
N3 H4A 2.3425 2_657 no
N4 H7A 2.7198 . no
N4 H14B 2.9261 2_567 no
C2 O2 3.009(2) . no
C4 O2 3.224(3) . no
C5 O2 3.386(3) . no
C6 O2 3.322(3) . no
C6 O6 3.230(2) 2_566 no
C8 N4 3.436(2) . no
C9 O4 3.154(4) 1_455 no
C9 C10 3.593(2) 2_567 no
C10 C9 3.593(2) 2_567 no
C14 N4 3.402(3) 2_567 no
C15 O7 3.017(3) . no
C5 H13 2.7051 . no
C7 H4B 2.5844 . no
C8 H16C 3.0031 2_566 no
C8 H4B 2.9226 . no
C9 H14C 2.7484 . no
C9 H14A 2.7102 . no
C10 H2A 2.8386 1_465 no
C12 H14C 2.9196 2_567 no
C12 H15C 2.9592 . no
C13 H16C 2.7450 . no
C13 H16A 2.8032 . no
C13 H14C 3.0296 2_567 no
C14 H2A 2.8157 1_465 no
C14 H4B 3.0845 2_567 no
C14 H9 2.4892 . no
C16 H13 2.5612 . no
C16 H7B 2.9425 2_566 no
H1 H2B 2.2721 . no
H1 Cl1 2.9657 2_656 no
H1 O3 2.0702 2_656 no
H2A O5 2.1367 1_645 no
H2A O6 2.8658 1_645 no
H2A C10 2.8386 1_645 no
H2A C14 2.8157 1_645 no
H2B H1 2.2721 . no
H2B Cl1 2.8719 2_656 no
H2B O2 2.1001 2_656 no
H4A N3 2.3425 2_657 no
H4B C7 2.5844 . no
H4B C8 2.9226 . no
H4B H7A 2.2327 . no
H4B O5 2.3934 2_567 no
H4B C14 3.0845 2_567 no
H6 H7B 2.3422 . no
H6 O6 2.5646 2_566 no
H6 O7 2.6797 2_566 no
H7A N4 2.7198 . no
H7A H4B 2.2327 . no
H7A H9 2.3676 . no
H7B H6 2.3422 . no
H7B O7 2.7951 2_566 no
H7B C16 2.9425 2_566 no
H9 O4 2.5603 1_455 no
H9 C14 2.4892 . no
H9 H7A 2.3676 . no
H9 H14A 2.2837 . no
H9 H14C 2.2765 . no
H9 H15A 2.4342 2_567 no
H13 O2 2.7147 . no
H13 C5 2.7051 . no
H13 C16 2.5612 . no
H13 H16A 2.4658 . no
H13 H16C 2.2555 . no
H14A O4 2.8913 1_455 no
H14A C9 2.7102 . no
H14A H9 2.2837 . no
H14B O1 2.6425 2_567 no
H14B N4 2.9261 2_567 no
H14C C9 2.7484 . no
H14C H9 2.2765 . no
H14C C12 2.9196 2_567 no
H14C C13 3.0296 2_567 no
H15A H9 2.4342 2_567 no
H15B O3 2.8072 1_465 no
H15C O7 2.5019 . no
H15C C12 2.9592 . no
H16A Cl1 3.1039 . no
H16A O2 2.9064 . no
H16A O4 2.8532 . no
H16A C13 2.8032 . no
H16A H13 2.4658 . no
H16B O4 2.8608 2_666 no
H16C C13 2.7450 . no
H16C H13 2.2555 . no
H16C C8 3.0031 2_566 no

loop_
_geom_hbond_atom_site_label_D
_geom_hbond_atom_site_label_H
_geom_hbond_atom_site_label_A
_geom_hbond_site_symmetry_A
_geom_hbond_distance_DH
_geom_hbond_distance_HA
_geom_hbond_distance_DA
_geom_hbond_angle_DHA
_geom_hbond_publ_flag
N1 H1 O3 2_656 .86 2.07 2.929(2) 176.7 yes
N2 H2A O5 1_645 .86 2.14 2.958(2) 159.7 yes
N2 H2B O2 2_656 .86 2.10 2.958(2) 175.2 yes
N4 H4A N3 2_657 .86 2.34 3.155(2) 157.8 yes
N4 H4B O5 2_567 .86 2.39 2.958(2) 123.7 yes
C6 H6 O6 2_566 .93 2.56 3.230(2) 128.8 yes
C9 H9 O4 1_455 .93 2.56 3.154(4) 122.1 yes
C15 H15C O7 . .96 2.50 3.017(3) 113.6 yes

loop_
_geom_torsion_atom_site_label_1
_geom_torsion_atom_site_label_2
_geom_torsion_atom_site_label_3
_geom_torsion_atom_site_label_4
_geom_torsion
_geom_torsion_publ_flag
C14 O5 C10 C9 -4.1(2) no
C14 O5 C10 C11 175.49(17) no
C15 O6 C11 C10 110.6(2) no
C15 O6 C11 C12 -73.2(2) no
C16 O7 C12 C11 164.60(18) no
C16 O7 C12 C13 -17.3(3) no
C6 N1 C2 N3 .4(3) no
C6 N1 C2 N2 -179.02(16) no
C2 N1 C6 C5 .8(3) no
C4 N3 C2 N1 -1.9(3) no
C4 N3 C2 N2 177.54(17) no
C2 N3 C4 N4 -178.96(16) no
C2 N3 C4 C5 2.2(3) no
N4 C4 C5 C6 -179.88(17) no
N3 C4 C5 C7 176.07(16) no
N3 C4 C5 C6 -1.1(2) no
N4 C4 C5 C7 -2.7(3) no
C7 C5 C6 N1 -177.62(16) no
C4 C5 C6 N1 -.4(2) no
C4 C5 C7 C8 78.4(2) no
C6 C5 C7 C8 -104.57(19) no
C5 C7 C8 C13 28.5(2) no
C5 C7 C8 C9 -157.51(15) no
C13 C8 C9 C10 2.2(2) no
C7 C8 C13 C12 171.72(16) no
C7 C8 C9 C10 -171.83(15) no
C9 C8 C13 C12 -2.0(3) no
C8 C9 C10 C11 -.9(2) no
C8 C9 C10 O5 178.75(15) no
C9 C10 C11 O6 175.61(15) no
O5 C10 C11 C12 179.64(15) no
O5 C10 C11 O6 -4.0(2) no
C9 C10 C11 C12 -.7(3) no
O6 C11 C12 O7 2.9(2) no
O6 C11 C12 C13 -175.28(16) no
C10 C11 C12 O7 179.14(16) no
C10 C11 C12 C13 1.0(3) no
O7 C12 C13 C8 -177.59(16) no
C11 C12 C13 C8 .4(3) no

loop_
_cod_related_entry_id
_cod_related_entry_database
_cod_related_entry_code
1 ChemSpider 21132571
